data_1521046
loop_
_publ_author_name
'Garcia-Jaca, J.'
'Rojo, T.'
'Mesa, J.L.'
'Arriortua, M.I.'
'Insausti, M.'
'Larramendi, J.I.R.'

_publ_section_title
;
 Synthesis, crystal structure, stoichiometry and magnetic properties of
 (Ca1-x Srx) V O3
;
_journal_name_full 'Materials Research Bulletin'
_journal_page_first 289
_journal_page_last 301
_journal_volume 34
_journal_year 1999
_chemical_formula_sum 'Ca0.8 O3 Sr0.2 V'
_chemical_name_systematic '(Ca0.8 Sr0.2) (V O3)'
_space_group_IT_number 62
_symmetry_space_group_name_Hall '-P 2ac 2n'
_symmetry_space_group_name_H-M 'P n m a'
_cell_angle_alpha 90
_cell_angle_beta 90
_cell_angle_gamma 90
_cell_formula_units_Z 4
_cell_length_a 5.3531
_cell_length_b 7.5656
_cell_length_c 5.3764
_cell_volume 217.741
_citation_journal_id_ASTM MRBUAC
_cod_data_source_file Garcia-Jaca_MRBUAC_1999_522.cif
_cod_data_source_block Ca0.8O3Sr0.2V1
_cod_original_formula_sum 'Ca0.8 O3 Sr0.2 V1'
_cod_database_code 1521046

loop_
_symmetry_equiv_pos_as_xyz
x,y,z
-x+1/2,-y,z+1/2
x+1/2,-y+1/2,-z+1/2
-x,y+1/2,-z
-x,-y,-z
x-1/2,y,-z-1/2
-x-1/2,y-1/2,z-1/2
x,-y-1/2,z

loop_
_atom_site_label
_atom_site_type_symbol
_atom_site_fract_x
_atom_site_fract_y
_atom_site_fract_z
_atom_site_occupancy
_atom_site_U_iso_or_equiv
Ca1 Ca+2 -0.0001 0.25 -0.01 0.8 0.0
O2 O-2 0.284 -0.02 0.225 1 0.0
V1 V+4 0.5 0 0 1 0.0
Sr1 Sr+2 -0.0001 0.25 -0.01 0.2 0.0
O1 O-2 0.461 0.25 -0.016 1 0.0
